data_4331269
loop_
_publ_author_name
'Yan-Li Gai'
'Ke-Cai Xiong'
'Lian Chen'
'Yang Bu'
'Xing-Jun Li'
'Fei-Long Jiang'
'Mao-Chun Hong'

_publ_section_title
;
 Visible and NIR Photoluminescence Properties of a Series of Novel
 Lanthanide-Organic Coordination Polymers Based on
 Hydroxyquinoline-Carboxylate Ligands
;
_journal_name_full 'Inorganic Chemistry'
_journal_page_first 13128
_journal_page_last 13137
_journal_paper_doi 10.1021/ic301261g
_journal_volume 51
_journal_year 2012
_chemical_formula_sum 'C12 H10 N O9 Tb'
_chemical_formula_weight 471.13
_chemical_name_systematic
; 
 ? 
;
_space_group_IT_number 14
_symmetry_cell_setting monoclinic
_symmetry_space_group_name_Hall '-P 2ybc'
_symmetry_space_group_name_H-M 'P 1 21/c 1'
_atom_sites_solution_hydrogens geom
_atom_sites_solution_primary direct
_atom_sites_solution_secondary difmap
_audit_creation_method SHELXL-97
_cell_angle_alpha 90.00
_cell_angle_beta 105.072(4)
_cell_angle_gamma 90.00
_cell_formula_units_Z 4
_cell_length_a 7.9196(6)
_cell_length_b 11.7236(7)
_cell_length_c 15.0130(10)
_cell_measurement_reflns_used 3966
_cell_measurement_temperature 293(2)
_cell_measurement_theta_max 27.4817
_cell_measurement_theta_min 2.6688
_cell_volume 1345.95(16)
_computing_cell_refinement 'CrystalClear (Rigaku Inc., 2008)'
_computing_data_collection 'CrystalClear (Rigaku Inc., 2008)'
_computing_data_reduction 'CrystalClear (Rigaku Inc., 2008)'
_computing_structure_refinement 'SHELXL-97 (Sheldrick, 1997)'
_computing_structure_solution 'SHELXS-97 (Sheldrick, 1990)'
_diffrn_ambient_temperature 293(2)
_diffrn_detector_area_resol_mean 14.6306
_diffrn_measured_fraction_theta_full 0.967
_diffrn_measured_fraction_theta_max 0.967
_diffrn_measurement_device_type Mercury70_(2x2_bin_mode)
_diffrn_measurement_method CCD_Profile_fitting
_diffrn_radiation_monochromator graphite
_diffrn_radiation_source 'fine-focus sealed tube'
_diffrn_radiation_type MoK\a
_diffrn_radiation_wavelength 0.71073
_diffrn_reflns_av_R_equivalents 0.0180
_diffrn_reflns_av_sigmaI/netI 0.0165
_diffrn_reflns_limit_h_max 10
_diffrn_reflns_limit_h_min -10
_diffrn_reflns_limit_k_max 15
_diffrn_reflns_limit_k_min -15
_diffrn_reflns_limit_l_max 19
_diffrn_reflns_limit_l_min -19
_diffrn_reflns_number 10177
_diffrn_reflns_theta_full 27.48
_diffrn_reflns_theta_max 27.48
_diffrn_reflns_theta_min 2.81
_exptl_absorpt_coefficient_mu 5.307
_exptl_absorpt_correction_T_max 0.5032
_exptl_absorpt_correction_T_min 0.4167
_exptl_absorpt_correction_type multi-scan
_exptl_crystal_colour yellow
_exptl_crystal_density_diffrn 2.325
_exptl_crystal_description rhombic
_exptl_crystal_F_000 904
_exptl_crystal_size_max 0.20
_exptl_crystal_size_mid 0.20
_exptl_crystal_size_min 0.15
_refine_diff_density_max 0.625
_refine_diff_density_min -0.709
_refine_diff_density_rms 0.101
_refine_ls_extinction_method none
_refine_ls_goodness_of_fit_ref 1.038
_refine_ls_hydrogen_treatment constr
_refine_ls_matrix_type full
_refine_ls_number_parameters 211
_refine_ls_number_reflns 2996
_refine_ls_number_restraints 0
_refine_ls_restrained_S_all 1.038
_refine_ls_R_factor_all 0.0181
_refine_ls_R_factor_gt 0.0166
_refine_ls_shift/su_max 0.010
_refine_ls_shift/su_mean 0.001
_refine_ls_structure_factor_coef Fsqd
_refine_ls_weighting_details 'calc w=1/[\s^2^(Fo^2^)+(0.0210P)^2^+1.4525P] where P=(Fo^2^+2Fc^2^)/3'
_refine_ls_weighting_scheme calc
_refine_ls_wR_factor_gt 0.0395
_refine_ls_wR_factor_ref 0.0404
_reflns_number_gt 2832
_reflns_number_total 2996
_reflns_threshold_expression >2sigma(I)
_cod_data_source_file ic301261g_si_002_07.cif
_cod_data_source_block complex7_Tb
_cod_database_code 4331269

loop_
_symmetry_equiv_pos_as_xyz
'x, y, z'
'-x, y+1/2, -z+1/2'
'-x, -y, -z'
'x, -y-1/2, z-1/2'

loop_
_atom_site_label
_atom_site_type_symbol
_atom_site_fract_x
_atom_site_fract_y
_atom_site_fract_z
_atom_site_U_iso_or_equiv
_atom_site_adp_type
_atom_site_occupancy
_atom_site_symmetry_multiplicity
_atom_site_calc_flag
_atom_site_refinement_flags
Tb1 Tb 0.977437(14) 0.896090(8) 0.176246(7) 0.01135(4) Uani 1 1 d .
O1 O 1.0081(3) 1.02070(15) 0.30608(12) 0.0231(4) Uani 1 1 d .
O2 O 0.9998(3) 1.09529(13) 0.13736(12) 0.0215(4) Uani 1 1 d .
O3 O 1.0481(2) 1.19878(14) 0.36047(12) 0.0187(4) Uani 1 1 d .
O4 O 1.0299(3) 1.27567(15) 0.19080(12) 0.0245(4) Uani 1 1 d .
O5 O 1.2656(2) 0.87555(16) 0.24638(13) 0.0249(4) Uani 1 1 d .
O6 O 1.5870(2) 0.52802(15) 0.41427(13) 0.0249(4) Uani 1 1 d .
O7 O 1.7679(2) 0.61162(14) 0.53486(13) 0.0216(4) Uani 1 1 d .
O8 O 0.6930(3) 0.9272(2) 0.19971(14) 0.0357(5) Uani 1 1 d .
O9 O 1.1265(2) 0.88721(14) 0.05703(12) 0.0196(4) Uani 1 1 d .
N1 N 1.6822(3) 0.81871(18) 0.46576(14) 0.0187(4) Uani 1 1 d .
H1 H 1.7692 0.8056 0.5125 0.022 Uiso 1 1 calc R
C1 C 1.0244(3) 1.1250(2) 0.29751(17) 0.0155(5) Uani 1 1 d .
C2 C 1.0174(3) 1.17060(19) 0.19935(17) 0.0159(5) Uani 1 1 d .
C3 C 1.3947(3) 0.8575(2) 0.31541(17) 0.0179(5) Uani 1 1 d .
C4 C 1.5016(3) 0.9514(2) 0.36174(17) 0.0178(5) Uani 1 1 d .
C5 C 1.4672(4) 1.0660(2) 0.33269(19) 0.0244(5) Uani 1 1 d .
H5 H 1.3737 1.0826 0.2824 0.029 Uiso 1 1 calc R
C6 C 1.5710(4) 1.1525(2) 0.3784(2) 0.0296(6) Uani 1 1 d .
H6 H 1.5476 1.2276 0.3590 0.036 Uiso 1 1 calc R
C7 C 1.7120(4) 1.1283(2) 0.4542(2) 0.0295(6) Uani 1 1 d .
H7 H 1.7806 1.1879 0.4848 0.035 Uiso 1 1 calc R
C8 C 1.7506(4) 1.0189(2) 0.48400(18) 0.0241(5) Uani 1 1 d .
H8 H 1.8449 1.0038 0.5342 0.029 Uiso 1 1 calc R
C9 C 1.6452(3) 0.9293(2) 0.43742(17) 0.0180(5) Uani 1 1 d .
C10 C 1.5873(3) 0.7303(2) 0.42308(16) 0.0172(5) Uani 1 1 d .
C11 C 1.4450(3) 0.7461(2) 0.34964(17) 0.0196(5) Uani 1 1 d .
H11 H 1.3806 0.6834 0.3218 0.024 Uiso 1 1 calc R
C12 C 1.6501(3) 0.61240(19) 0.46056(17) 0.0164(5) Uani 1 1 d .
H9A H 1.0800 0.8944 -0.0010 0.027(9) Uiso 1 1 d R
H9B H 1.2184 0.9287 0.0597 0.064(13) Uiso 1 1 d R
H8A H 0.5976 0.9626 0.1599 0.075(14) Uiso 1 1 d R

loop_
_atom_site_aniso_label
_atom_site_aniso_U_11
_atom_site_aniso_U_22
_atom_site_aniso_U_33
_atom_site_aniso_U_23
_atom_site_aniso_U_13
_atom_site_aniso_U_12
Tb1 0.01414(7) 0.00837(6) 0.00964(7) 0.00019(4) -0.00032(5) 0.00040(4)
O1 0.0418(11) 0.0108(8) 0.0147(8) 0.0001(7) 0.0039(8) -0.0012(7)
O2 0.0381(11) 0.0119(8) 0.0133(9) -0.0021(6) 0.0046(8) -0.0001(7)
O3 0.0301(10) 0.0109(8) 0.0128(8) -0.0020(6) 0.0012(7) 0.0013(7)
O4 0.0443(11) 0.0138(8) 0.0172(9) -0.0027(7) 0.0109(8) -0.0066(8)
O5 0.0168(10) 0.0327(10) 0.0199(10) 0.0034(8) -0.0046(8) 0.0045(7)
O6 0.0205(9) 0.0222(9) 0.0254(10) -0.0057(8) -0.0058(8) 0.0012(7)
O7 0.0223(10) 0.0211(9) 0.0157(9) 0.0013(7) -0.0052(8) 0.0017(7)
O8 0.0195(10) 0.0642(14) 0.0233(11) 0.0074(10) 0.0055(9) 0.0146(10)
O9 0.0221(10) 0.0223(9) 0.0142(9) 0.0015(7) 0.0044(8) -0.0029(7)
N1 0.0170(10) 0.0210(10) 0.0140(10) 0.0013(8) -0.0033(8) 0.0020(8)
C1 0.0163(12) 0.0130(10) 0.0148(12) -0.0014(9) -0.0002(9) 0.0006(8)
C2 0.0204(12) 0.0115(11) 0.0152(11) -0.0009(9) 0.0033(10) 0.0006(9)
C3 0.0128(12) 0.0262(12) 0.0135(12) 0.0009(10) 0.0010(10) 0.0041(9)
C4 0.0169(12) 0.0217(12) 0.0155(12) 0.0037(9) 0.0053(10) 0.0044(9)
C5 0.0243(14) 0.0261(13) 0.0220(13) 0.0074(11) 0.0049(11) 0.0067(11)
C6 0.0392(17) 0.0195(12) 0.0317(16) 0.0079(11) 0.0120(14) 0.0036(12)
C7 0.0354(17) 0.0253(13) 0.0273(15) -0.0015(11) 0.0077(13) -0.0088(12)
C8 0.0257(14) 0.0252(13) 0.0181(12) 0.0012(10) -0.0001(11) -0.0023(11)
C9 0.0186(12) 0.0217(11) 0.0140(12) 0.0023(9) 0.0048(10) 0.0006(10)
C10 0.0157(12) 0.0210(11) 0.0140(11) -0.0001(9) 0.0022(10) 0.0027(9)
C11 0.0165(12) 0.0222(12) 0.0167(12) -0.0030(10) -0.0017(10) -0.0004(9)
C12 0.0140(12) 0.0196(12) 0.0147(12) 0.0007(9) 0.0021(10) 0.0019(9)

loop_
_atom_type_symbol
_atom_type_description
_atom_type_scat_dispersion_real
_atom_type_scat_dispersion_imag
_atom_type_scat_source
C C 0.0033 0.0016 'International Tables Vol C Tables 4.2.6.8 and 6.1.1.4'
H H 0.0000 0.0000 'International Tables Vol C Tables 4.2.6.8 and 6.1.1.4'
N N 0.0061 0.0033 'International Tables Vol C Tables 4.2.6.8 and 6.1.1.4'
O O 0.0106 0.0060 'International Tables Vol C Tables 4.2.6.8 and 6.1.1.4'
Tb Tb -0.1723 4.1537 'International Tables Vol C Tables 4.2.6.8 and 6.1.1.4'

loop_
_geom_angle_atom_site_label_1
_geom_angle_atom_site_label_2
_geom_angle_atom_site_label_3
_geom_angle
_geom_angle_site_symmetry_1
_geom_angle_site_symmetry_3
O5 Tb1 O7 144.30(7) . 4_475
O5 Tb1 O3 91.09(7) . 2_745
O7 Tb1 O3 75.72(6) 4_475 2_745
O5 Tb1 O9 73.08(7) . .
O7 Tb1 O9 71.92(7) 4_475 .
O3 Tb1 O9 79.19(6) 2_745 .
O5 Tb1 O1 79.04(7) . .
O7 Tb1 O1 131.42(6) 4_475 .
O3 Tb1 O1 140.09(6) 2_745 .
O9 Tb1 O1 132.10(6) . .
O5 Tb1 O8 145.10(7) . .
O7 Tb1 O8 70.49(7) 4_475 .
O3 Tb1 O8 98.96(7) 2_745 .
O9 Tb1 O8 141.56(7) . .
O1 Tb1 O8 71.83(7) . .
O5 Tb1 O2 94.97(7) . .
O7 Tb1 O2 84.11(6) 4_475 .
O3 Tb1 O2 152.81(6) 2_745 .
O9 Tb1 O2 77.31(6) . .
O1 Tb1 O2 67.08(6) . .
O8 Tb1 O2 91.09(8) . .
O5 Tb1 O4 78.18(7) . 2_745
O7 Tb1 O4 123.75(7) 4_475 2_745
O3 Tb1 O4 67.07(6) 2_745 2_745
O9 Tb1 O4 134.76(6) . 2_745
O1 Tb1 O4 73.05(6) . 2_745
O8 Tb1 O4 75.31(7) . 2_745
O2 Tb1 O4 140.12(6) . 2_745
C1 O1 Tb1 120.53(16) . .
C2 O2 Tb1 119.76(15) . .
C1 O3 Tb1 120.52(15) . 2_755
C2 O4 Tb1 117.72(15) . 2_755
C3 O5 Tb1 153.84(17) . .
C12 O7 Tb1 176.97(17) . 4_676
Tb1 O8 H8A 127.7 . .
Tb1 O9 H9A 126.2 . .
Tb1 O9 H9B 120.9 . .
H9A O9 H9B 97.2 . .
C10 N1 C9 122.3(2) . .
C10 N1 H1 118.9 . .
C9 N1 H1 118.9 . .
O1 C1 O3 126.8(2) . .
O1 C1 C2 117.3(2) . .
O3 C1 C2 115.9(2) . .
O4 C2 O2 127.7(2) . .
O4 C2 C1 117.0(2) . .
O2 C2 C1 115.3(2) . .
O5 C3 C11 122.6(2) . .
O5 C3 C4 120.7(2) . .
C11 C3 C4 116.7(2) . .
C9 C4 C5 118.3(2) . .
C9 C4 C3 119.7(2) . .
C5 C4 C3 122.0(2) . .
C6 C5 C4 120.3(3) . .
C6 C5 H5 119.8 . .
C4 C5 H5 119.8 . .
C5 C6 C7 120.3(3) . .
C5 C6 H6 119.9 . .
C7 C6 H6 119.9 . .
C8 C7 C6 121.3(3) . .
C8 C7 H7 119.3 . .
C6 C7 H7 119.3 . .
C7 C8 C9 118.9(3) . .
C7 C8 H8 120.5 . .
C9 C8 H8 120.5 . .
N1 C9 C4 119.1(2) . .
N1 C9 C8 120.0(2) . .
C4 C9 C8 120.9(2) . .
N1 C10 C11 121.4(2) . .
N1 C10 C12 115.8(2) . .
C11 C10 C12 122.8(2) . .
C10 C11 C3 120.7(2) . .
C10 C11 H11 119.7 . .
C3 C11 H11 119.7 . .
O6 C12 O7 126.3(2) . .
O6 C12 C10 118.1(2) . .
O7 C12 C10 115.5(2) . .

loop_
_geom_bond_atom_site_label_1
_geom_bond_atom_site_label_2
_geom_bond_distance
_geom_bond_site_symmetry_2
Tb1 O5 2.2637(19) .
Tb1 O7 2.3314(18) 4_475
Tb1 O3 2.3744(16) 2_745
Tb1 O9 2.3890(17) .
Tb1 O1 2.3972(18) .
Tb1 O8 2.3970(19) .
Tb1 O2 2.4248(16) .
Tb1 O4 2.4580(17) 2_745
O1 C1 1.240(3) .
O2 C2 1.264(3) .
O3 C1 1.259(3) .
O3 Tb1 2.3744(16) 2_755
O4 C2 1.245(3) .
O4 Tb1 2.4580(17) 2_755
O5 C3 1.270(3) .
O6 C12 1.237(3) .
O7 C12 1.254(3) .
O7 Tb1 2.3314(18) 4_676
O8 H8A 0.9301 .
O9 H9A 0.8574 .
O9 H9B 0.8670 .
N1 C10 1.341(3) .
N1 C9 1.372(3) .
N1 H1 0.8600 .
C1 C2 1.555(3) .
C3 C11 1.422(3) .
C3 C4 1.451(4) .
C4 C9 1.407(4) .
C4 C5 1.417(3) .
C5 C6 1.372(4) .
C5 H5 0.9300 .
C6 C7 1.400(4) .
C6 H6 0.9300 .
C7 C8 1.367(4) .
C7 H7 0.9300 .
C8 C9 1.409(4) .
C8 H8 0.9300 .
C10 C11 1.369(4) .
C10 C12 1.526(3) .
C11 H11 0.9300 .

loop_
_geom_hbond_atom_site_label_D
_geom_hbond_atom_site_label_H
_geom_hbond_atom_site_label_A
_geom_hbond_distance_DH
_geom_hbond_distance_HA
_geom_hbond_distance_DA
_geom_hbond_angle_DHA
_geom_hbond_site_symmetry_A
O9 H9B O6 0.87 1.89 2.748(3) 169.8 2_855
O9 H9A O2 0.86 1.98 2.836(3) 173.0 3_775
O8 H8A O6 0.93 1.77 2.696(3) 178.6 2_755
